data_4028640
loop_
_publ_author_name
'Sergey P. Gromov'
'Svetlana N. Dmitrieva'
'Artem I. Vedernikov'
'Nikolay A. Kurchavov'
'Lyudmila G. Kuz'mina'
'Sergey K. Sazonov'
'Yuri A. Strelenko'
'Michael V. Alfimov'
'Judith A. K. Howard'
'Evgeny N. Ushakov'

_publ_section_title
;
 Synthesis, Structure, and Characterization of Chromo(fluoro)ionophores
 with Cation-Triggered Emission Based on N-Methylaza-Crown-Ether Styryl
 Dyes
;
_journal_name_full 'Journal of Organic Chemistry'
_journal_page_first 9834
_journal_page_last 9847
_journal_paper_doi 10.1021/jo401555a
_journal_volume 78
_journal_year 2013
_chemical_formula_sum 'C26 H35 Cl2 Li N2 O13 S'
_chemical_formula_weight 693.46
_chemical_name_systematic
; 
 ? 
;
_space_group_IT_number 14
_symmetry_cell_setting monoclinic
_symmetry_space_group_name_Hall '-P 2yn'
_symmetry_space_group_name_H-M 'P 1 21/n 1'
_atom_sites_solution_hydrogens geom
_atom_sites_solution_primary direct
_atom_sites_solution_secondary difmap
_audit_creation_method SHELXL-97
_cell_angle_alpha 90.00
_cell_angle_beta 101.2840(10)
_cell_angle_gamma 90.00
_cell_formula_units_Z 4
_cell_length_a 9.0412(3)
_cell_length_b 20.3132(6)
_cell_length_c 17.2983(5)
_cell_measurement_temperature 120.0(2)
_cell_volume 3115.52(17)
_computing_structure_refinement 'SHELXL-97 (Sheldrick, 1997)'
_computing_structure_solution 'SHELXS-97 (Sheldrick, 1990)'
_diffrn_ambient_temperature 120.0(2)
_diffrn_measured_fraction_theta_full 0.996
_diffrn_measured_fraction_theta_max 0.996
_diffrn_measurement_device_type 'Bruker SMART-6K'
_diffrn_measurement_method /W
_diffrn_radiation_monochromator graphite
_diffrn_radiation_source 'fine-focus sealed tube'
_diffrn_radiation_type MoK\a
_diffrn_radiation_wavelength 0.71073
_diffrn_reflns_av_R_equivalents 0.0369
_diffrn_reflns_av_sigmaI/netI 0.0402
_diffrn_reflns_limit_h_max 11
_diffrn_reflns_limit_h_min -12
_diffrn_reflns_limit_k_max 27
_diffrn_reflns_limit_k_min -27
_diffrn_reflns_limit_l_max 22
_diffrn_reflns_limit_l_min -23
_diffrn_reflns_number 25937
_diffrn_reflns_theta_full 29.00
_diffrn_reflns_theta_max 29.00
_diffrn_reflns_theta_min 2.01
_exptl_absorpt_coefficient_mu 0.343
_exptl_absorpt_correction_T_max 0.8807
_exptl_absorpt_correction_T_min 0.8637
_exptl_absorpt_correction_type multi-scan
_exptl_absorpt_process_details 'SADABS (Bruker, 2004)'
_exptl_crystal_colour dark-purple
_exptl_crystal_density_diffrn 1.478
_exptl_crystal_description prizm
_exptl_crystal_F_000 1448
_exptl_crystal_size_max 0.44
_exptl_crystal_size_mid 0.42
_exptl_crystal_size_min 0.38
_refine_diff_density_max 0.623
_refine_diff_density_min -0.408
_refine_diff_density_rms 0.067
_refine_ls_extinction_method none
_refine_ls_goodness_of_fit_ref 1.046
_refine_ls_hydrogen_treatment refall
_refine_ls_matrix_type full
_refine_ls_number_parameters 546
_refine_ls_number_reflns 8270
_refine_ls_number_restraints 0
_refine_ls_restrained_S_all 1.046
_refine_ls_R_factor_all 0.0638
_refine_ls_R_factor_gt 0.0440
_refine_ls_shift/su_max 0.002
_refine_ls_shift/su_mean 0.000
_refine_ls_structure_factor_coef Fsqd
_refine_ls_weighting_details 'calc w=1/[\s^2^(Fo^2^)+(0.0653P)^2^+0.6191P] where P=(Fo^2^+2Fc^2^)/3'
_refine_ls_weighting_scheme calc
_refine_ls_wR_factor_gt 0.1115
_refine_ls_wR_factor_ref 0.1196
_reflns_number_gt 6245
_reflns_number_total 8270
_reflns_threshold_expression >2sigma(I)
_cod_data_source_file jo401555a_si_001_5.cif
_cod_data_source_block 1a+Li
_cod_database_code 4028640

loop_
_symmetry_equiv_pos_as_xyz
'x, y, z'
'-x+1/2, y+1/2, -z+1/2'
'-x, -y, -z'
'x-1/2, -y-1/2, z-1/2'

loop_
_atom_site_label
_atom_site_type_symbol
_atom_site_fract_x
_atom_site_fract_y
_atom_site_fract_z
_atom_site_U_iso_or_equiv
_atom_site_adp_type
_atom_site_occupancy
_atom_site_symmetry_multiplicity
_atom_site_calc_flag
Li1 Li -0.0949(4) 0.14998(15) 1.02083(19) 0.0261(6) Uani 1 1 d
O1W O 0.12253(16) 0.14841(7) 1.05789(9) 0.0281(3) Uani 1 1 d
H1WA H 0.185(3) 0.1421(13) 1.0268(17) 0.048(7) Uiso 1 1 d
H1WB H 0.171(3) 0.1435(12) 1.1028(17) 0.044(7) Uiso 1 1 d
Cl1 Cl 0.30953(5) 0.14916(2) 0.87711(3) 0.02719(11) Uani 1 1 d
O11 O 0.33677(18) 0.13861(9) 0.96135(9) 0.0436(4) Uani 1 1 d
O12 O 0.2084(2) 0.09922(8) 0.83933(10) 0.0455(4) Uani 1 1 d
O13 O 0.2429(2) 0.21231(8) 0.85951(13) 0.0604(5) Uani 1 1 d
O14 O 0.4494(2) 0.14544(11) 0.85109(10) 0.0564(5) Uani 1 1 d
Cl2 Cl 0.36256(6) 0.08057(2) 1.25313(2) 0.03031(12) Uani 1 1 d
O21 O 0.42000(19) 0.03522(8) 1.20336(9) 0.0425(4) Uani 1 1 d
O22 O 0.32997(18) 0.14297(7) 1.21303(9) 0.0394(4) Uani 1 1 d
O23 O 0.4727(2) 0.09000(9) 1.32425(9) 0.0596(6) Uani 1 1 d
O24 O 0.2258(2) 0.05460(10) 1.27216(12) 0.0622(6) Uani 1 1 d
S1 S 0.38759(5) 0.57898(2) 1.05047(3) 0.02381(11) Uani 1 1 d
O1 O -0.12885(14) 0.26132(6) 0.98634(7) 0.0216(2) Uani 1 1 d
O2 O -0.11553(15) 0.15580(6) 0.89720(7) 0.0227(3) Uani 1 1 d
O3 O -0.13673(14) 0.04834(6) 0.98314(7) 0.0248(3) Uani 1 1 d
O4 O -0.28337(15) 0.12638(6) 1.06193(7) 0.0256(3) Uani 1 1 d
N1 N 0.31275(16) 0.55598(7) 0.90276(8) 0.0200(3) Uani 1 1 d
N2 N -0.10303(16) 0.22849(7) 1.13895(8) 0.0208(3) Uani 1 1 d
C1 C 0.4732(2) 0.62545(8) 0.98704(11) 0.0236(4) Uani 1 1 d
C2 C 0.5794(2) 0.67587(9) 1.00668(13) 0.0299(4) Uani 1 1 d
C3 C 0.6342(2) 0.70474(10) 0.94618(14) 0.0328(4) Uani 1 1 d
C4 C 0.5845(2) 0.68489(9) 0.86812(14) 0.0329(4) Uani 1 1 d
C5 C 0.4776(2) 0.63553(9) 0.84774(12) 0.0268(4) Uani 1 1 d
C6 C 0.4218(2) 0.60617(8) 0.90926(11) 0.0223(3) Uani 1 1 d
C7 C 0.28591(19) 0.53525(8) 0.97227(10) 0.0202(3) Uani 1 1 d
C8 C 0.1907(2) 0.48083(8) 0.98285(10) 0.0209(3) Uani 1 1 d
C9 C 0.1714(2) 0.46284(8) 1.05520(10) 0.0208(3) Uani 1 1 d
C10 C 0.08877(19) 0.40602(8) 1.07502(10) 0.0196(3) Uani 1 1 d
C11 C 0.0951(2) 0.39133(9) 1.15434(10) 0.0220(3) Uani 1 1 d
C12 C 0.0301(2) 0.33409(9) 1.17629(10) 0.0218(3) Uani 1 1 d
C13 C -0.04332(19) 0.28976(8) 1.12015(10) 0.0189(3) Uani 1 1 d
C14 C -0.05476(19) 0.30621(8) 1.03921(10) 0.0195(3) Uani 1 1 d
C15 C 0.0095(2) 0.36318(8) 1.01688(10) 0.0203(3) Uani 1 1 d
C16 C -0.0316(3) 0.20180(10) 1.21643(11) 0.0291(4) Uani 1 1 d
C17 C -0.1181(2) 0.27097(9) 0.90484(10) 0.0234(4) Uani 1 1 d
C18 C -0.1917(2) 0.21249(8) 0.86082(10) 0.0240(4) Uani 1 1 d
C19 C -0.1589(2) 0.09651(9) 0.85410(10) 0.0242(4) Uani 1 1 d
C20 C -0.0942(2) 0.04079(9) 0.90794(11) 0.0265(4) Uani 1 1 d
C21 C -0.2907(2) 0.03200(10) 0.98251(12) 0.0284(4) Uani 1 1 d
C22 C -0.3242(2) 0.05814(9) 1.05810(12) 0.0293(4) Uani 1 1 d
C23 C -0.3362(2) 0.16085(9) 1.12282(12) 0.0271(4) Uani 1 1 d
C24 C -0.2690(2) 0.22922(9) 1.12774(11) 0.0247(4) Uani 1 1 d
C25 C 0.2338(2) 0.53067(9) 0.82503(10) 0.0230(3) Uani 1 1 d
C26 C 0.3204(3) 0.47585(11) 0.79440(13) 0.0352(5) Uani 1 1 d
H2A H 0.612(3) 0.6896(12) 1.0601(16) 0.044(7) Uiso 1 1 d
H3A H 0.702(3) 0.7373(13) 0.9562(15) 0.045(7) Uiso 1 1 d
H4A H 0.626(3) 0.7044(12) 0.8303(16) 0.046(7) Uiso 1 1 d
H5A H 0.441(3) 0.6250(11) 0.7946(14) 0.032(6) Uiso 1 1 d
H8A H 0.148(2) 0.4590(10) 0.9407(13) 0.025(5) Uiso 1 1 d
H9A H 0.220(2) 0.4887(10) 1.0986(13) 0.025(5) Uiso 1 1 d
H11A H 0.147(3) 0.4224(10) 1.1942(13) 0.029(6) Uiso 1 1 d
H12A H 0.037(2) 0.3248(9) 1.2294(12) 0.014(4) Uiso 1 1 d
H15A H 0.004(2) 0.3717(9) 0.9631(11) 0.013(4) Uiso 1 1 d
H16A H -0.065(3) 0.2239(10) 1.2596(14) 0.030(6) Uiso 1 1 d
H16B H 0.079(3) 0.2060(10) 1.2250(13) 0.030(6) Uiso 1 1 d
H16C H -0.053(3) 0.1571(12) 1.2197(14) 0.036(6) Uiso 1 1 d
H17A H -0.017(3) 0.2722(10) 0.9013(13) 0.029(6) Uiso 1 1 d
H17B H -0.170(2) 0.3128(10) 0.8859(12) 0.024(5) Uiso 1 1 d
H18A H -0.298(3) 0.2089(10) 0.8609(13) 0.028(5) Uiso 1 1 d
H18B H -0.181(2) 0.2182(9) 0.8037(12) 0.022(5) Uiso 1 1 d
H19A H -0.116(2) 0.0961(10) 0.8050(13) 0.027(5) Uiso 1 1 d
H19B H -0.272(2) 0.0956(10) 0.8392(12) 0.022(5) Uiso 1 1 d
H20A H -0.130(2) -0.0016(10) 0.8847(12) 0.020(5) Uiso 1 1 d
H20B H 0.011(2) 0.0442(9) 0.9188(12) 0.018(5) Uiso 1 1 d
H21A H -0.305(3) -0.0160(11) 0.9796(13) 0.030(6) Uiso 1 1 d
H21B H -0.359(3) 0.0522(10) 0.9384(13) 0.027(5) Uiso 1 1 d
H22A H -0.429(3) 0.0548(11) 1.0585(13) 0.035(6) Uiso 1 1 d
H22B H -0.263(2) 0.0341(10) 1.1036(12) 0.022(5) Uiso 1 1 d
H23A H -0.307(3) 0.1364(11) 1.1739(14) 0.030(6) Uiso 1 1 d
H23B H -0.443(2) 0.1650(9) 1.1080(12) 0.020(5) Uiso 1 1 d
H24A H -0.305(2) 0.2534(10) 1.0769(13) 0.025(5) Uiso 1 1 d
H24B H -0.301(3) 0.2527(11) 1.1697(14) 0.032(6) Uiso 1 1 d
H25A H 0.222(2) 0.5682(10) 0.7908(13) 0.024(5) Uiso 1 1 d
H25B H 0.136(3) 0.5154(10) 0.8326(13) 0.028(5) Uiso 1 1 d
H26A H 0.269(3) 0.4649(13) 0.7418(16) 0.048(7) Uiso 1 1 d
H26B H 0.321(3) 0.4385(12) 0.8258(15) 0.038(6) Uiso 1 1 d
H26C H 0.413(3) 0.4891(11) 0.7911(14) 0.034(6) Uiso 1 1 d

loop_
_atom_site_aniso_label
_atom_site_aniso_U_11
_atom_site_aniso_U_22
_atom_site_aniso_U_33
_atom_site_aniso_U_23
_atom_site_aniso_U_13
_atom_site_aniso_U_12
Li1 0.0220(15) 0.0307(16) 0.0251(15) 0.0024(12) 0.0036(12) -0.0039(12)
O1W 0.0202(7) 0.0430(8) 0.0207(7) -0.0014(6) 0.0029(5) 0.0015(5)
Cl1 0.0276(2) 0.0317(2) 0.0237(2) 0.00019(16) 0.00867(17) -0.00276(17)
O11 0.0358(9) 0.0733(11) 0.0232(7) 0.0001(7) 0.0095(6) -0.0018(8)
O12 0.0492(10) 0.0468(9) 0.0401(9) -0.0140(7) 0.0079(8) -0.0130(7)
O13 0.0665(13) 0.0356(9) 0.0763(14) 0.0082(9) 0.0070(11) 0.0075(8)
O14 0.0345(9) 0.0994(15) 0.0409(9) 0.0130(9) 0.0211(8) 0.0007(9)
Cl2 0.0352(3) 0.0373(2) 0.0171(2) 0.00066(17) 0.00197(17) 0.01291(19)
O21 0.0432(9) 0.0493(9) 0.0333(8) -0.0179(7) 0.0030(7) 0.0065(7)
O22 0.0405(9) 0.0385(8) 0.0346(8) 0.0074(6) -0.0039(7) 0.0070(6)
O23 0.0781(13) 0.0612(11) 0.0257(8) -0.0167(7) -0.0238(8) 0.0399(10)
O24 0.0550(12) 0.0783(13) 0.0613(12) 0.0328(10) 0.0310(10) 0.0144(10)
S1 0.0231(2) 0.0251(2) 0.0214(2) -0.00345(16) -0.00040(16) -0.00278(16)
O1 0.0274(7) 0.0220(6) 0.0146(5) -0.0011(4) 0.0022(5) -0.0049(5)
O2 0.0272(7) 0.0195(6) 0.0194(6) -0.0010(4) -0.0003(5) -0.0006(5)
O3 0.0244(7) 0.0265(6) 0.0223(6) 0.0019(5) 0.0018(5) -0.0009(5)
O4 0.0273(7) 0.0236(6) 0.0272(7) 0.0002(5) 0.0088(5) -0.0049(5)
N1 0.0197(7) 0.0201(7) 0.0197(7) -0.0015(5) 0.0027(5) 0.0001(5)
N2 0.0201(7) 0.0219(7) 0.0208(7) 0.0047(5) 0.0049(6) 0.0020(5)
C1 0.0190(8) 0.0209(8) 0.0310(9) -0.0010(7) 0.0049(7) 0.0012(6)
C2 0.0222(9) 0.0255(9) 0.0401(11) -0.0070(8) 0.0019(8) -0.0014(7)
C3 0.0198(9) 0.0254(9) 0.0537(13) -0.0037(9) 0.0084(9) -0.0025(7)
C4 0.0261(10) 0.0274(9) 0.0495(12) 0.0031(9) 0.0181(9) 0.0012(7)
C5 0.0219(9) 0.0270(9) 0.0335(10) 0.0002(7) 0.0107(8) 0.0033(7)
C6 0.0189(8) 0.0200(8) 0.0278(9) -0.0021(6) 0.0045(7) 0.0026(6)
C7 0.0185(8) 0.0213(8) 0.0198(8) -0.0020(6) 0.0010(6) 0.0022(6)
C8 0.0207(8) 0.0194(8) 0.0208(8) -0.0020(6) -0.0003(6) 0.0004(6)
C9 0.0200(8) 0.0194(8) 0.0219(8) -0.0024(6) 0.0010(6) 0.0013(6)
C10 0.0188(8) 0.0201(8) 0.0190(8) 0.0006(6) 0.0015(6) 0.0025(6)
C11 0.0234(9) 0.0241(8) 0.0174(8) -0.0028(6) 0.0014(6) 0.0027(6)
C12 0.0225(9) 0.0264(8) 0.0163(8) 0.0010(6) 0.0033(6) 0.0036(6)
C13 0.0188(8) 0.0202(7) 0.0182(8) 0.0012(6) 0.0045(6) 0.0041(6)
C14 0.0201(8) 0.0187(7) 0.0189(8) -0.0026(6) 0.0019(6) 0.0016(6)
C15 0.0220(8) 0.0216(8) 0.0169(8) 0.0012(6) 0.0031(6) 0.0021(6)
C16 0.0359(11) 0.0269(10) 0.0238(9) 0.0073(7) 0.0040(8) 0.0016(8)
C17 0.0312(10) 0.0219(8) 0.0161(8) 0.0016(6) 0.0024(7) -0.0029(7)
C18 0.0296(10) 0.0227(8) 0.0170(8) 0.0017(6) -0.0018(7) -0.0018(7)
C19 0.0282(10) 0.0231(8) 0.0205(8) -0.0045(6) 0.0028(7) -0.0044(7)
C20 0.0311(11) 0.0238(9) 0.0242(9) -0.0021(7) 0.0048(7) 0.0010(7)
C21 0.0280(10) 0.0259(9) 0.0304(10) 0.0007(7) 0.0034(8) -0.0078(7)
C22 0.0310(11) 0.0272(9) 0.0300(10) 0.0034(7) 0.0067(8) -0.0092(8)
C23 0.0244(10) 0.0281(9) 0.0316(10) 0.0039(7) 0.0122(8) 0.0012(7)
C24 0.0229(9) 0.0260(9) 0.0271(9) 0.0032(7) 0.0096(7) 0.0045(7)
C25 0.0242(9) 0.0245(8) 0.0188(8) -0.0009(6) 0.0003(7) -0.0001(7)
C26 0.0411(13) 0.0370(11) 0.0246(10) -0.0078(8) -0.0004(9) 0.0080(9)

loop_
_atom_type_symbol
_atom_type_description
_atom_type_scat_dispersion_real
_atom_type_scat_dispersion_imag
_atom_type_scat_source
C C 0.0033 0.0016 'International Tables Vol C Tables 4.2.6.8 and 6.1.1.4'
H H 0.0000 0.0000 'International Tables Vol C Tables 4.2.6.8 and 6.1.1.4'
Li Li -0.0003 0.0001 'International Tables Vol C Tables 4.2.6.8 and 6.1.1.4'
N N 0.0061 0.0033 'International Tables Vol C Tables 4.2.6.8 and 6.1.1.4'
O O 0.0106 0.0060 'International Tables Vol C Tables 4.2.6.8 and 6.1.1.4'
S S 0.1246 0.1234 'International Tables Vol C Tables 4.2.6.8 and 6.1.1.4'
Cl Cl 0.1484 0.1585 'International Tables Vol C Tables 4.2.6.8 and 6.1.1.4'

loop_
_geom_angle_atom_site_label_1
_geom_angle_atom_site_label_2
_geom_angle_atom_site_label_3
_geom_angle
O1W Li1 O4 138.16(18)
O1W Li1 O2 102.59(15)
O4 Li1 O2 116.99(16)
O1W Li1 O3 100.87(15)
O4 Li1 O3 76.81(11)
O2 Li1 O3 76.95(11)
O1W Li1 O1 99.99(14)
O4 Li1 O1 103.88(14)
O2 Li1 O1 72.97(10)
O3 Li1 O1 146.39(16)
O1W Li1 N2 86.18(13)
O4 Li1 N2 73.44(11)
O2 Li1 N2 138.52(15)
O3 Li1 N2 141.83(14)
O1 Li1 N2 65.57(9)
O13 Cl1 O14 110.16(12)
O13 Cl1 O12 109.53(12)
O14 Cl1 O12 110.14(11)
O13 Cl1 O11 109.30(11)
O14 Cl1 O11 108.90(10)
O12 Cl1 O11 108.79(10)
O21 Cl2 O23 109.27(10)
O21 Cl2 O24 109.37(12)
O23 Cl2 O24 109.60(13)
O21 Cl2 O22 109.90(10)
O23 Cl2 O22 109.62(10)
O24 Cl2 O22 109.08(11)
C7 S1 C1 91.12(8)
C14 O1 C17 116.32(13)
C14 O1 Li1 116.73(12)
C17 O1 Li1 110.41(12)
C18 O2 C19 113.03(13)
C18 O2 Li1 115.60(13)
C19 O2 Li1 116.18(13)
C21 O3 C20 113.67(15)
C21 O3 Li1 109.56(14)
C20 O3 Li1 108.14(13)
C23 O4 C22 112.92(13)
C23 O4 Li1 124.74(14)
C22 O4 Li1 116.05(14)
C7 N1 C6 113.76(15)
C7 N1 C25 124.35(15)
C6 N1 C25 121.87(14)
C13 N2 C16 114.36(15)
C13 N2 C24 112.57(13)
C16 N2 C24 112.15(14)
C13 N2 Li1 106.66(12)
C16 N2 Li1 114.45(13)
C24 N2 Li1 95.01(12)
C6 C1 C2 121.63(17)
C6 C1 S1 110.58(13)
C2 C1 S1 127.79(15)
C3 C2 C1 117.39(19)
C2 C3 C4 121.16(19)
C5 C4 C3 122.00(19)
C4 C5 C6 116.86(19)
C1 C6 C5 120.94(17)
C1 C6 N1 112.19(15)
C5 C6 N1 126.87(17)
N1 C7 C8 125.10(16)
N1 C7 S1 112.29(13)
C8 C7 S1 122.52(13)
C9 C8 C7 121.17(16)
C8 C9 C10 126.95(16)
C11 C10 C15 119.05(15)
C11 C10 C9 118.60(16)
C15 C10 C9 122.25(15)
C12 C11 C10 120.67(16)
C11 C12 C13 121.33(15)
C12 C13 N2 123.89(15)
C12 C13 C14 117.81(15)
N2 C13 C14 118.27(15)
O1 C14 C15 123.20(15)
O1 C14 C13 115.61(14)
C15 C14 C13 121.17(15)
C14 C15 C10 119.87(15)
O1 C17 C18 106.30(14)
O2 C18 C17 106.79(14)
O2 C19 C20 106.05(14)
O3 C20 C19 109.83(15)
O3 C21 C22 105.93(16)
O4 C22 C21 106.81(14)
O4 C23 C24 107.73(14)
N2 C24 C23 112.67(14)
N1 C25 C26 112.43(16)

loop_
_geom_bond_atom_site_label_1
_geom_bond_atom_site_label_2
_geom_bond_distance
Li1 O1W 1.945(4)
Li1 O4 2.028(3)
Li1 O2 2.113(3)
Li1 O3 2.176(3)
Li1 O1 2.344(3)
Li1 N2 2.604(3)
Cl1 O13 1.4245(18)
Cl1 O14 1.4250(16)
Cl1 O12 1.4345(16)
Cl1 O11 1.4455(15)
Cl2 O21 1.4263(14)
Cl2 O23 1.4360(17)
Cl2 O24 1.4405(19)
Cl2 O22 1.4472(15)
S1 C7 1.7254(17)
S1 C1 1.7397(18)
O1 C14 1.370(2)
O1 C17 1.446(2)
O2 C18 1.424(2)
O2 C19 1.430(2)
O3 C21 1.429(2)
O3 C20 1.435(2)
O4 C23 1.423(2)
O4 C22 1.433(2)
N1 C7 1.340(2)
N1 C6 1.407(2)
N1 C25 1.485(2)
N2 C13 1.419(2)
N2 C16 1.473(2)
N2 C24 1.475(2)
C1 C6 1.391(3)
C1 C2 1.400(3)
C2 C3 1.374(3)
C3 C4 1.397(3)
C4 C5 1.389(3)
C5 C6 1.397(3)
C7 C8 1.434(2)
C8 C9 1.348(2)
C9 C10 1.452(2)
C10 C11 1.394(2)
C10 C15 1.414(2)
C11 C12 1.389(2)
C12 C13 1.394(2)
C13 C14 1.423(2)
C14 C15 1.383(2)
C17 C18 1.495(2)
C19 C20 1.509(3)
C21 C22 1.496(3)
C23 C24 1.512(3)
C25 C26 1.515(3)

loop_
_geom_hbond_atom_site_label_D
_geom_hbond_atom_site_label_H
_geom_hbond_atom_site_label_A
_geom_hbond_distance_DH
_geom_hbond_distance_HA
_geom_hbond_distance_DA
_geom_hbond_angle_DHA
O1W H1WA O11 0.86(3) 1.94(3) 2.801(2) 173(3)
O1W H1WB O21 0.82(3) 3.38(3) 4.025(2) 138(2)
